data_4088304
loop_
_publ_author_name
'Aznarez, Francisco'
'Sanz Miguel, Pablo J.'
'Tan, Tristan T. Y.'
'Hahn, F. Ekkehardt'

_publ_section_title
;
 Preparation of Rhodium(III) Di-NHC Chelate Complexes Featuring Two
 Different NHC Donors via a Mild NaOAc-Assisted C--H Activation
;
_journal_issue 3
_journal_name_full Organometallics
_journal_page_first 410
_journal_paper_doi 10.1021/acs.organomet.5b00993
_journal_volume 35
_journal_year 2016
_chemical_formula_moiety 'C26 H28 Br Cl4 F N4 Rh, B F4, C H2 Cl2'
_chemical_formula_sum 'C27 H30 B Br Cl6 F5 N4 Rh'
_chemical_formula_weight 911.88
_space_group_IT_number 2
_space_group_name_Hall '-P 1'
_space_group_name_H-M_alt 'P -1'
_symmetry_cell_setting triclinic
_symmetry_space_group_name_H-M 'P -1'
_atom_sites_solution_hydrogens geom
_atom_sites_solution_primary direct
_atom_sites_solution_secondary difmap
_audit_creation_date 2015-07-21T10:06:20-00:00
_audit_creation_method 'WinGX routine CIF_UPDATE'
_cell_angle_alpha 103.404(4)
_cell_angle_beta 109.985(4)
_cell_angle_gamma 91.438(4)
_cell_formula_units_Z 2
_cell_length_a 11.379(3)
_cell_length_b 11.578(3)
_cell_length_c 14.258(4)
_cell_measurement_reflns_used 9948
_cell_measurement_temperature 100(2)
_cell_measurement_theta_max 29.53
_cell_measurement_theta_min 2.58
_cell_volume 1706.0(8)
_computing_cell_refinement 'Bruker SAINT'
_computing_data_collection 'Bruker APEX2'
_computing_data_reduction 'Bruker SAINT'
_computing_molecular_graphics 'Bruker SHELXTL'
_computing_publication_material 'Bruker SHELXTL'
_computing_structure_refinement 'SHELXL-97 (Sheldrick, 2008)'
_computing_structure_solution 'SHELXS-97 (Sheldrick, 2008)'
_diffrn_ambient_temperature 100(2)
_diffrn_measured_fraction_theta_full 1
_diffrn_measured_fraction_theta_max 0.913
_diffrn_measurement_device_type 'Bruker APEX-II CCD'
_diffrn_measurement_method '\f and \w scans'
_diffrn_radiation_monochromator graphite
_diffrn_radiation_type MoK\a
_diffrn_radiation_wavelength 0.71073
_diffrn_reflns_av_R_equivalents 0.0403
_diffrn_reflns_av_unetI/netI 0.0438
_diffrn_reflns_limit_h_max 15
_diffrn_reflns_limit_h_min -15
_diffrn_reflns_limit_k_max 16
_diffrn_reflns_limit_k_min -16
_diffrn_reflns_limit_l_max 18
_diffrn_reflns_limit_l_min -19
_diffrn_reflns_number 28277
_diffrn_reflns_theta_full 25
_diffrn_reflns_theta_max 29.71
_diffrn_reflns_theta_min 1.57
_exptl_absorpt_coefficient_mu 2.196
_exptl_absorpt_correction_T_max 0.645
_exptl_absorpt_correction_T_min 0.510
_exptl_absorpt_correction_type multi-scan
_exptl_absorpt_process_details sadabs
_exptl_crystal_colour yellow
_exptl_crystal_density_diffrn 1.775
_exptl_crystal_density_method 'not measured'
_exptl_crystal_description prisms
_exptl_crystal_F_000 904
_exptl_crystal_size_max 0.25
_exptl_crystal_size_mid 0.2
_exptl_crystal_size_min 0.2
_refine_diff_density_max 1.042
_refine_diff_density_min -1.202
_refine_diff_density_rms 0.1
_refine_ls_extinction_method none
_refine_ls_goodness_of_fit_ref 1.064
_refine_ls_hydrogen_treatment constr
_refine_ls_matrix_type full
_refine_ls_number_parameters 412
_refine_ls_number_reflns 8850
_refine_ls_number_restraints 0
_refine_ls_restrained_S_all 1.064
_refine_ls_R_factor_all 0.052
_refine_ls_R_factor_gt 0.0403
_refine_ls_shift/su_max 0.001
_refine_ls_shift/su_mean 0
_refine_ls_structure_factor_coef Fsqd
_refine_ls_weighting_details 'calc w=1/[\s^2^(Fo^2^)+(0.0545P)^2^+1.2177P] where P=(Fo^2^+2Fc^2^)/3'
_refine_ls_weighting_scheme calc
_refine_ls_wR_factor_gt 0.1047
_refine_ls_wR_factor_ref 0.1116
_reflns_number_gt 7266
_reflns_number_total 8850
_reflns_threshold_expression >2sigma(I)
_cod_data_source_file om5b00993_si_002.cif
_cod_data_source_block '[10]BF4'
_cod_original_cell_volume 1706.1(8)
_cod_original_sg_symbol_H-M P-1
_cod_database_code 4088304

loop_
_symmetry_equiv_pos_as_xyz
'x, y, z'
'-x, -y, -z'

loop_
_atom_site_label
_atom_site_type_symbol
_atom_site_fract_x
_atom_site_fract_y
_atom_site_fract_z
_atom_site_U_iso_or_equiv
_atom_site_adp_type
_atom_site_occupancy
_atom_site_symmetry_multiplicity
_atom_site_calc_flag
_atom_site_refinement_flags
Rh1 Rh 0.35390(2) 0.18706(2) 0.269935(16) 0.02228(7) Uani 1 1 d .
Br1 Br 0.49029(3) 0.38144(3) 0.37286(3) 0.04040(10) Uani 1 1 d .
C1 C 0.3337(3) 0.2307(3) 0.1351(2) 0.0269(6) Uani 1 1 d .
C2 C 0.3570(4) 0.2886(3) 0.0023(3) 0.0346(7) Uani 1 1 d .
C3 C 0.2336(3) 0.2726(3) -0.0179(2) 0.0327(7) Uani 1 1 d .
C4 C 0.1036(3) 0.2046(3) 0.0766(2) 0.0289(6) Uani 1 1 d .
H41 H 0.0939 0.1186 0.0741 0.035 Uiso 1 1 calc R
H42 H 0.0314 0.2206 0.0202 0.035 Uiso 1 1 calc R
C5 C 0.1979(3) 0.2732(3) 0.2656(2) 0.0239(6) Uani 1 1 d .
C6 C 0.0592(3) 0.4000(3) 0.2949(3) 0.0312(7) Uani 1 1 d .
C7 C 0.0219(3) 0.3549(3) 0.1921(3) 0.0310(7) Uani 1 1 d .
C8 C 0.2331(3) 0.3725(3) 0.4512(2) 0.0315(7) Uani 1 1 d .
H81 H 0.237 0.4588 0.4832 0.038 Uiso 1 1 calc R
H82 H 0.3206 0.3527 0.4649 0.038 Uiso 1 1 calc R
C9 C 0.1700(3) 0.3013(3) 0.5008(2) 0.0302(7) Uani 1 1 d .
C10 C 0.2366(3) 0.2904(3) 0.5994(3) 0.0353(7) Uani 1 1 d .
C11 C 0.1915(4) 0.2219(4) 0.6490(3) 0.0431(9) Uani 1 1 d .
H11 H 0.2415 0.2155 0.7158 0.052 Uiso 1 1 calc R
C12 C 0.0709(4) 0.1622(4) 0.5990(3) 0.0459(9) Uani 1 1 d .
H12 H 0.0373 0.1143 0.6316 0.055 Uiso 1 1 calc R
C13 C 0.0002(3) 0.1725(3) 0.5023(3) 0.0409(8) Uani 1 1 d .
H13 H -0.0828 0.1324 0.4689 0.049 Uiso 1 1 calc R
C14 C 0.0486(3) 0.2408(3) 0.4526(3) 0.0331(7) Uani 1 1 d .
H14 H -0.0012 0.2464 0.3854 0.04 Uiso 1 1 calc R
C15 C 0.5585(4) 0.2678(4) 0.1457(3) 0.0470(9) Uani 1 1 d .
H151 H 0.5906 0.2183 0.0951 0.056 Uiso 1 1 calc R
H152 H 0.5772 0.2317 0.205 0.056 Uiso 1 1 calc R
C16 C 0.6281(5) 0.3913(5) 0.1829(4) 0.0680(14) Uani 1 1 d .
H161 H 0.716 0.3885 0.2248 0.102 Uiso 1 1 calc R
H162 H 0.5888 0.4443 0.2248 0.102 Uiso 1 1 calc R
H163 H 0.6249 0.4216 0.1235 0.102 Uiso 1 1 calc R
C17 C 0.3077(3) -0.0050(3) 0.2254(2) 0.0268(6) Uani 1 1 d .
C18 C 0.2040(3) -0.0831(3) 0.1349(3) 0.0361(7) Uani 1 1 d .
H181 H 0.2127 -0.1671 0.1349 0.054 Uiso 1 1 calc R
H182 H 0.2088 -0.0696 0.0709 0.054 Uiso 1 1 calc R
H183 H 0.1225 -0.0637 0.1397 0.054 Uiso 1 1 calc R
C19 C 0.3058(3) 0.0381(3) 0.3284(2) 0.0264(6) Uani 1 1 d .
C20 C 0.1956(3) 0.0142(3) 0.3583(3) 0.0345(7) Uani 1 1 d .
H201 H 0.1881 -0.0693 0.3611 0.052 Uiso 1 1 calc R
H202 H 0.1187 0.0295 0.3072 0.052 Uiso 1 1 calc R
H203 H 0.2078 0.0669 0.4263 0.052 Uiso 1 1 calc R
C21 C 0.4274(3) 0.0942(3) 0.3941(2) 0.0292(6) Uani 1 1 d .
C22 C 0.4714(4) 0.1516(3) 0.5077(2) 0.0401(8) Uani 1 1 d .
H221 H 0.5401 0.1108 0.5443 0.06 Uiso 1 1 calc R
H222 H 0.4014 0.1456 0.5323 0.06 Uiso 1 1 calc R
H223 H 0.5013 0.236 0.5209 0.06 Uiso 1 1 calc R
C23 C 0.5082(3) 0.0810(3) 0.3338(3) 0.0323(7) Uani 1 1 d .
C24 C 0.6478(3) 0.1184(4) 0.3778(3) 0.0461(9) Uani 1 1 d .
H241 H 0.6902 0.064 0.4186 0.069 Uiso 1 1 calc R
H242 H 0.6651 0.2001 0.422 0.069 Uiso 1 1 calc R
H243 H 0.6792 0.1154 0.3213 0.069 Uiso 1 1 calc R
C25 C 0.4353(3) 0.0177(3) 0.2310(3) 0.0309(7) Uani 1 1 d .
C26 C 0.4816(4) -0.0263(4) 0.1442(3) 0.0445(9) Uani 1 1 d .
H261 H 0.4914 -0.1115 0.1362 0.067 Uiso 1 1 calc R
H262 H 0.563 0.0185 0.1594 0.067 Uiso 1 1 calc R
H263 H 0.4207 -0.0147 0.0802 0.067 Uiso 1 1 calc R
C27 C 0.3392(5) 0.6254(5) 0.2642(4) 0.0703(14) Uani 1 1 d .
H271 H 0.3999 0.6963 0.28 0.084 Uiso 1 1 calc R
H272 H 0.3833 0.57 0.3042 0.084 Uiso 1 1 calc R
B1 B 0.8356(4) 0.0469(4) 0.1576(3) 0.0359(8) Uani 1 1 d .
Cl1 Cl 0.43301(11) 0.33434(9) -0.06885(7) 0.0494(2) Uani 1 1 d .
Cl2 Cl 0.11010(10) 0.29352(9) -0.11758(7) 0.0479(2) Uani 1 1 d .
Cl3 Cl -0.00465(10) 0.50133(9) 0.36345(8) 0.0493(2) Uani 1 1 d .
Cl4 Cl -0.10030(9) 0.38225(9) 0.09522(8) 0.0481(2) Uani 1 1 d .
Cl5 Cl 0.21514(13) 0.67051(13) 0.30360(12) 0.0779(4) Uani 1 1 d .
Cl6 Cl 0.2913(2) 0.55529(15) 0.13338(11) 0.1050(6) Uani 1 1 d .
F1 F 0.3553(2) 0.3486(2) 0.64771(15) 0.0485(6) Uani 1 1 d .
F2 F 0.7262(2) 0.0068(3) 0.0744(2) 0.0753(9) Uani 1 1 d .
F3 F 0.8340(3) 0.1656(3) 0.2010(3) 0.0899(10) Uani 1 1 d .
F4 F 0.8406(3) -0.0158(3) 0.2281(2) 0.0856(10) Uani 1 1 d .
F5 F 0.9339(3) 0.0286(4) 0.1235(3) 0.0893(10) Uani 1 1 d .
N1 N 0.4190(3) 0.2631(2) 0.0965(2) 0.0308(6) Uani 1 1 d .
N2 N 0.2199(2) 0.2352(2) 0.06386(19) 0.0275(5) Uani 1 1 d .
N3 N 0.1063(2) 0.2764(2) 0.17560(19) 0.0263(5) Uani 1 1 d .
N4 N 0.1673(2) 0.3491(2) 0.33937(19) 0.0273(5) Uani 1 1 d .

loop_
_atom_site_aniso_label
_atom_site_aniso_U_11
_atom_site_aniso_U_22
_atom_site_aniso_U_33
_atom_site_aniso_U_23
_atom_site_aniso_U_13
_atom_site_aniso_U_12
Rh1 0.02141(12) 0.02296(12) 0.02035(12) 0.00490(8) 0.00534(8) 0.00145(8)
Br1 0.03763(19) 0.03558(19) 0.0411(2) 0.00019(15) 0.01255(15) -0.00684(14)
C1 0.0320(15) 0.0226(14) 0.0268(14) 0.0057(11) 0.0116(12) 0.0031(11)
C2 0.053(2) 0.0257(15) 0.0303(16) 0.0079(13) 0.0215(15) 0.0040(14)
C3 0.048(2) 0.0274(15) 0.0229(14) 0.0068(12) 0.0125(14) 0.0058(13)
C4 0.0293(15) 0.0308(15) 0.0223(14) 0.0063(12) 0.0042(12) 0.0043(12)
C5 0.0261(14) 0.0227(13) 0.0224(13) 0.0060(11) 0.0080(11) 0.0010(11)
C6 0.0328(16) 0.0276(15) 0.0366(17) 0.0079(13) 0.0165(14) 0.0080(12)
C7 0.0268(15) 0.0315(16) 0.0360(17) 0.0126(13) 0.0100(13) 0.0076(12)
C8 0.0325(16) 0.0344(16) 0.0244(14) 0.0026(13) 0.0100(13) -0.0032(13)
C9 0.0326(16) 0.0320(16) 0.0245(14) -0.0003(12) 0.0135(13) 0.0013(12)
C10 0.0313(16) 0.0422(18) 0.0277(15) 0.0001(14) 0.0109(13) -0.0032(14)
C11 0.046(2) 0.058(2) 0.0256(16) 0.0126(16) 0.0123(15) 0.0043(18)
C12 0.047(2) 0.053(2) 0.046(2) 0.0187(18) 0.0241(18) 0.0005(17)
C13 0.0337(18) 0.0420(19) 0.049(2) 0.0130(16) 0.0168(16) -0.0003(15)
C14 0.0302(16) 0.0376(17) 0.0311(16) 0.0074(14) 0.0115(13) 0.0014(13)
C15 0.048(2) 0.050(2) 0.053(2) 0.0148(19) 0.0281(19) 0.0086(18)
C16 0.056(3) 0.076(3) 0.068(3) -0.003(3) 0.033(2) -0.023(2)
C17 0.0283(15) 0.0225(14) 0.0288(15) 0.0080(12) 0.0081(12) 0.0048(11)
C18 0.0399(18) 0.0269(16) 0.0334(17) 0.0032(13) 0.0064(14) -0.0028(13)
C19 0.0307(15) 0.0224(13) 0.0270(14) 0.0108(11) 0.0084(12) 0.0054(11)
C20 0.0384(18) 0.0319(16) 0.0378(17) 0.0119(14) 0.0175(15) 0.0040(13)
C21 0.0300(15) 0.0301(15) 0.0250(14) 0.0121(12) 0.0032(12) 0.0059(12)
C22 0.046(2) 0.0425(19) 0.0249(15) 0.0106(14) 0.0025(14) 0.0069(16)
C23 0.0262(15) 0.0339(16) 0.0329(16) 0.0117(14) 0.0034(13) 0.0079(12)
C24 0.0235(16) 0.061(2) 0.050(2) 0.0194(19) 0.0048(15) 0.0066(16)
C25 0.0320(16) 0.0292(15) 0.0328(16) 0.0091(13) 0.0119(13) 0.0098(12)
C26 0.048(2) 0.044(2) 0.045(2) 0.0072(17) 0.0239(18) 0.0132(17)
C27 0.063(3) 0.078(3) 0.051(3) 0.004(2) 0.004(2) 0.017(3)
B1 0.0316(19) 0.041(2) 0.0351(19) 0.0120(16) 0.0102(16) 0.0025(16)
Cl1 0.0754(7) 0.0425(5) 0.0446(5) 0.0156(4) 0.0365(5) 0.0033(4)
Cl2 0.0653(6) 0.0498(5) 0.0273(4) 0.0167(4) 0.0099(4) 0.0159(5)
Cl3 0.0569(6) 0.0460(5) 0.0527(5) 0.0077(4) 0.0310(5) 0.0227(4)
Cl4 0.0417(5) 0.0578(6) 0.0455(5) 0.0228(4) 0.0089(4) 0.0232(4)
Cl5 0.0674(8) 0.0652(8) 0.0955(10) 0.0113(7) 0.0284(7) 0.0031(6)
Cl6 0.1519(16) 0.0816(10) 0.0501(7) -0.0024(7) 0.0082(9) 0.0375(10)
F1 0.0401(12) 0.0629(14) 0.0279(10) 0.0007(10) 0.0024(9) -0.0135(10)
F2 0.0497(15) 0.104(2) 0.0491(15) -0.0024(15) 0.0045(12) -0.0079(15)
F3 0.102(3) 0.0478(16) 0.096(2) -0.0018(16) 0.020(2) -0.0018(16)
F4 0.121(3) 0.095(2) 0.0720(19) 0.0526(18) 0.0515(19) 0.037(2)
F5 0.0522(16) 0.141(3) 0.107(2) 0.059(2) 0.0488(17) 0.0299(18)
N1 0.0389(15) 0.0274(13) 0.0295(13) 0.0080(11) 0.0161(12) 0.0027(11)
N2 0.0345(14) 0.0270(12) 0.0206(12) 0.0067(10) 0.0088(10) 0.0046(10)
N3 0.0262(12) 0.0269(12) 0.0242(12) 0.0071(10) 0.0066(10) 0.0051(10)
N4 0.0300(13) 0.0280(13) 0.0244(12) 0.0056(10) 0.0113(10) 0.0029(10)

loop_
_atom_type_symbol
_atom_type_description
_atom_type_scat_dispersion_real
_atom_type_scat_dispersion_imag
_atom_type_scat_source
C C 0.0033 0.0016 'International Tables Vol C Tables 4.2.6.8 and 6.1.1.4'
H H 0 0 'International Tables Vol C Tables 4.2.6.8 and 6.1.1.4'
B B 0.0013 0.0007 'International Tables Vol C Tables 4.2.6.8 and 6.1.1.4'
Br Br -0.2901 2.4595 'International Tables Vol C Tables 4.2.6.8 and 6.1.1.4'
Cl Cl 0.1484 0.1585 'International Tables Vol C Tables 4.2.6.8 and 6.1.1.4'
F F 0.0171 0.0103 'International Tables Vol C Tables 4.2.6.8 and 6.1.1.4'
N N 0.0061 0.0033 'International Tables Vol C Tables 4.2.6.8 and 6.1.1.4'
Rh Rh -1.1178 0.9187 'International Tables Vol C Tables 4.2.6.8 and 6.1.1.4'

loop_
_geom_angle_atom_site_label_1
_geom_angle_atom_site_label_2
_geom_angle_atom_site_label_3
_geom_angle
C1 Rh1 C5 85.34(12)
C1 Rh1 C17 104.41(12)
C5 Rh1 C17 111.33(11)
C1 Rh1 C19 141.08(11)
C5 Rh1 C19 97.41(11)
C17 Rh1 C19 38.57(11)
C1 Rh1 C21 156.88(12)
C5 Rh1 C21 117.13(12)
C17 Rh1 C21 63.85(12)
C19 Rh1 C21 37.25(11)
C1 Rh1 C25 95.09(12)
C5 Rh1 C25 148.73(12)
C17 Rh1 C25 38.31(12)
C19 Rh1 C25 63.31(12)
C21 Rh1 C25 63.08(12)
C1 Rh1 C23 119.47(12)
C5 Rh1 C23 155.15(12)
C17 Rh1 C23 63.58(12)
C19 Rh1 C23 62.89(12)
C21 Rh1 C23 38.04(12)
C25 Rh1 C23 37.20(12)
C1 Rh1 Br1 90.91(8)
C5 Rh1 Br1 89.17(8)
C17 Rh1 Br1 155.01(8)
C19 Rh1 Br1 127.83(8)
C21 Rh1 Br1 94.58(8)
C25 Rh1 Br1 122.05(9)
C23 Rh1 Br1 91.77(9)
N1 C1 N2 105.1(3)
N1 C1 Rh1 131.9(2)
N2 C1 Rh1 123.0(2)
C3 C2 N1 108.1(3)
C3 C2 Cl1 128.5(3)
N1 C2 Cl1 123.3(3)
C2 C3 N2 106.1(3)
C2 C3 Cl2 130.8(3)
N2 C3 Cl2 123.0(3)
N2 C4 N3 108.5(2)
N2 C4 H41 110
N3 C4 H41 110
N2 C4 H42 110
N3 C4 H42 110
H41 C4 H42 108.4
N4 C5 N3 104.3(2)
N4 C5 Rh1 132.6(2)
N3 C5 Rh1 122.4(2)
C7 C6 N4 107.1(3)
C7 C6 Cl3 129.3(3)
N4 C6 Cl3 123.6(2)
C6 C7 N3 106.4(3)
C6 C7 Cl4 130.6(3)
N3 C7 Cl4 123.0(2)
N4 C8 C9 112.8(3)
N4 C8 H81 109
C9 C8 H81 109
N4 C8 H82 109
C9 C8 H82 109
H81 C8 H82 107.8
C10 C9 C14 116.5(3)
C10 C9 C8 119.1(3)
C14 C9 C8 124.4(3)
F1 C10 C11 118.6(3)
F1 C10 C9 117.5(3)
C11 C10 C9 123.9(3)
C10 C11 C12 118.3(3)
C10 C11 H11 120.9
C12 C11 H11 120.9
C13 C12 C11 120.0(4)
C13 C12 H12 120
C11 C12 H12 120
C12 C13 C14 120.8(3)
C12 C13 H13 119.6
C14 C13 H13 119.6
C13 C14 C9 120.5(3)
C13 C14 H14 119.7
C9 C14 H14 119.7
N1 C15 C16 114.5(4)
N1 C15 H151 108.6
C16 C15 H151 108.6
N1 C15 H152 108.6
C16 C15 H152 108.6
H151 C15 H152 107.6
C15 C16 H161 109.5
C15 C16 H162 109.5
H161 C16 H162 109.5
C15 C16 H163 109.5
H161 C16 H163 109.5
H162 C16 H163 109.5
C25 C17 C19 107.5(3)
C25 C17 C18 125.3(3)
C19 C17 C18 125.8(3)
C25 C17 Rh1 73.13(17)
C19 C17 Rh1 72.59(17)
C18 C17 Rh1 130.1(2)
C17 C18 H181 109.5
C17 C18 H182 109.5
H181 C18 H182 109.5
C17 C18 H183 109.5
H181 C18 H183 109.5
H182 C18 H183 109.5
C21 C19 C17 108.1(3)
C21 C19 C20 127.6(3)
C17 C19 C20 124.0(3)
C21 C19 Rh1 71.40(18)
C17 C19 Rh1 68.84(17)
C20 C19 Rh1 129.9(2)
C19 C20 H201 109.5
C19 C20 H202 109.5
H201 C20 H202 109.5
C19 C20 H203 109.5
H201 C20 H203 109.5
H202 C20 H203 109.5
C19 C21 C23 108.1(3)
C19 C21 C22 127.6(3)
C23 C21 C22 124.2(3)
C19 C21 Rh1 71.35(17)
C23 C21 Rh1 71.42(18)
C22 C21 Rh1 125.7(2)
C21 C22 H221 109.5
C21 C22 H222 109.5
H221 C22 H222 109.5
C21 C22 H223 109.5
H221 C22 H223 109.5
H222 C22 H223 109.5
C25 C23 C21 108.2(3)
C25 C23 C24 127.1(3)
C21 C23 C24 124.4(3)
C25 C23 Rh1 71.34(18)
C21 C23 Rh1 70.54(17)
C24 C23 Rh1 128.3(3)
C23 C24 H241 109.5
C23 C24 H242 109.5
H241 C24 H242 109.5
C23 C24 H243 109.5
H241 C24 H243 109.5
H242 C24 H243 109.5
C23 C25 C17 107.9(3)
C23 C25 C26 127.1(3)
C17 C25 C26 124.8(3)
C23 C25 Rh1 71.47(18)
C17 C25 Rh1 68.57(17)
C26 C25 Rh1 128.6(3)
C25 C26 H261 109.5
C25 C26 H262 109.5
H261 C26 H262 109.5
C25 C26 H263 109.5
H261 C26 H263 109.5
H262 C26 H263 109.5
Cl6 C27 Cl5 113.2(3)
Cl6 C27 H271 108.9
Cl5 C27 H271 108.9
Cl6 C27 H272 108.9
Cl5 C27 H272 108.9
H271 C27 H272 107.8
F4 B1 F5 110.8(4)
F4 B1 F2 108.5(3)
F5 B1 F2 107.8(3)
F4 B1 F3 108.8(4)
F5 B1 F3 112.1(4)
F2 B1 F3 108.8(4)
C1 N1 C2 109.7(3)
C1 N1 C15 125.4(3)
C2 N1 C15 124.9(3)
C1 N2 C3 111.0(3)
C1 N2 C4 122.0(3)
C3 N2 C4 127.1(3)
C5 N3 C7 111.6(2)
C5 N3 C4 121.8(2)
C7 N3 C4 126.6(3)
C5 N4 C6 110.6(2)
C5 N4 C8 126.0(3)
C6 N4 C8 123.3(3)

loop_
_geom_bond_atom_site_label_1
_geom_bond_atom_site_label_2
_geom_bond_distance
Rh1 C1 2.039(3)
Rh1 C5 2.047(3)
Rh1 C17 2.164(3)
Rh1 C19 2.214(3)
Rh1 C21 2.214(3)
Rh1 C25 2.224(3)
Rh1 C23 2.226(3)
Rh1 Br1 2.5227(6)
C1 N1 1.352(4)
C1 N2 1.357(4)
C2 C3 1.332(5)
C2 N1 1.392(4)
C2 Cl1 1.698(3)
C3 N2 1.387(4)
C3 Cl2 1.693(3)
C4 N2 1.443(4)
C4 N3 1.452(4)
C4 H41 0.99
C4 H42 0.99
C5 N4 1.356(4)
C5 N3 1.358(4)
C6 C7 1.344(5)
C6 N4 1.392(4)
C6 Cl3 1.691(3)
C7 N3 1.380(4)
C7 Cl4 1.690(3)
C8 N4 1.466(4)
C8 C9 1.511(5)
C8 H81 0.99
C8 H82 0.99
C9 C10 1.388(5)
C9 C14 1.396(4)
C10 F1 1.363(4)
C10 C11 1.371(5)
C11 C12 1.387(5)
C11 H11 0.95
C12 C13 1.373(6)
C12 H12 0.95
C13 C14 1.392(5)
C13 H13 0.95
C14 H14 0.95
C15 N1 1.494(5)
C15 C16 1.503(6)
C15 H151 0.99
C15 H152 0.99
C16 H161 0.98
C16 H162 0.98
C16 H163 0.98
C17 C25 1.441(4)
C17 C19 1.447(4)
C17 C18 1.496(4)
C18 H181 0.98
C18 H182 0.98
C18 H183 0.98
C19 C21 1.414(4)
C19 C20 1.494(4)
C20 H201 0.98
C20 H202 0.98
C20 H203 0.98
C21 C23 1.447(5)
C21 C22 1.499(4)
C22 H221 0.98
C22 H222 0.98
C22 H223 0.98
C23 C25 1.419(4)
C23 C24 1.504(5)
C24 H241 0.98
C24 H242 0.98
C24 H243 0.98
C25 C26 1.495(5)
C26 H261 0.98
C26 H262 0.98
C26 H263 0.98
C27 Cl6 1.737(5)
C27 Cl5 1.739(5)
C27 H271 0.99
C27 H272 0.99
B1 F4 1.357(5)
B1 F5 1.367(5)
B1 F2 1.371(5)
B1 F3 1.373(5)

loop_
_geom_torsion_atom_site_label_1
_geom_torsion_atom_site_label_2
_geom_torsion_atom_site_label_3
_geom_torsion_atom_site_label_4
_geom_torsion
C5 Rh1 C1 N1 143.6(3)
C17 Rh1 C1 N1 -105.6(3)
C19 Rh1 C1 N1 -120.4(3)
C21 Rh1 C1 N1 -49.4(5)
C25 Rh1 C1 N1 -67.8(3)
C23 Rh1 C1 N1 -38.1(3)
Br1 Rh1 C1 N1 54.5(3)
C5 Rh1 C1 N2 -34.3(2)
C17 Rh1 C1 N2 76.5(3)
C19 Rh1 C1 N2 61.7(3)
C21 Rh1 C1 N2 132.7(3)
C25 Rh1 C1 N2 114.3(2)
C23 Rh1 C1 N2 144.0(2)
Br1 Rh1 C1 N2 -123.4(2)
N1 C2 C3 N2 -1.0(3)
Cl1 C2 C3 N2 -179.8(2)
N1 C2 C3 Cl2 177.7(3)
Cl1 C2 C3 Cl2 -1.2(5)
C1 Rh1 C5 N4 -138.4(3)
C17 Rh1 C5 N4 117.9(3)
C19 Rh1 C5 N4 80.6(3)
C21 Rh1 C5 N4 47.3(3)
C25 Rh1 C5 N4 129.4(3)
C23 Rh1 C5 N4 45.0(5)
Br1 Rh1 C5 N4 -47.4(3)
C1 Rh1 C5 N3 30.9(2)
C17 Rh1 C5 N3 -72.8(3)
C19 Rh1 C5 N3 -110.1(2)
C21 Rh1 C5 N3 -143.4(2)
C25 Rh1 C5 N3 -61.3(4)
C23 Rh1 C5 N3 -145.7(3)
Br1 Rh1 C5 N3 121.8(2)
N4 C6 C7 N3 0.8(4)
Cl3 C6 C7 N3 179.5(3)
N4 C6 C7 Cl4 -178.7(3)
Cl3 C6 C7 Cl4 0.0(5)
N4 C8 C9 C10 163.9(3)
N4 C8 C9 C14 -13.7(5)
C14 C9 C10 F1 179.9(3)
C8 C9 C10 F1 2.1(5)
C14 C9 C10 C11 2.1(5)
C8 C9 C10 C11 -175.7(3)
F1 C10 C11 C12 -179.5(3)
C9 C10 C11 C12 -1.7(6)
C10 C11 C12 C13 0.1(6)
C11 C12 C13 C14 1.0(6)
C12 C13 C14 C9 -0.6(5)
C10 C9 C14 C13 -0.9(5)
C8 C9 C14 C13 176.8(3)
C1 Rh1 C17 C25 79.8(2)
C5 Rh1 C17 C25 170.36(18)
C19 Rh1 C17 C25 -115.2(3)
C21 Rh1 C17 C25 -78.9(2)
C23 Rh1 C17 C25 -36.30(19)
Br1 Rh1 C17 C25 -46.4(3)
C1 Rh1 C17 C19 -165.07(18)
C5 Rh1 C17 C19 -74.48(19)
C21 Rh1 C17 C19 36.23(17)
C25 Rh1 C17 C19 115.2(3)
C23 Rh1 C17 C19 78.86(19)
Br1 Rh1 C17 C19 68.8(3)
C1 Rh1 C17 C18 -42.5(3)
C5 Rh1 C17 C18 48.0(3)
C19 Rh1 C17 C18 122.5(4)
C21 Rh1 C17 C18 158.8(3)
C25 Rh1 C17 C18 -122.3(4)
C23 Rh1 C17 C18 -158.6(3)
Br1 Rh1 C17 C18 -168.7(2)
C25 C17 C19 C21 4.4(3)
C18 C17 C19 C21 171.7(3)
Rh1 C17 C19 C21 -60.9(2)
C25 C17 C19 C20 -170.1(3)
C18 C17 C19 C20 -2.7(5)
Rh1 C17 C19 C20 124.7(3)
C25 C17 C19 Rh1 65.3(2)
C18 C17 C19 Rh1 -127.3(3)
C1 Rh1 C19 C21 142.2(2)
C5 Rh1 C19 C21 -126.07(19)
C17 Rh1 C19 C21 118.8(3)
C25 Rh1 C19 C21 79.9(2)
C23 Rh1 C19 C21 37.96(18)
Br1 Rh1 C19 C21 -31.3(2)
C1 Rh1 C19 C17 23.4(3)
C5 Rh1 C19 C17 115.17(18)
C21 Rh1 C19 C17 -118.8(3)
C25 Rh1 C19 C17 -38.90(17)
C23 Rh1 C19 C17 -80.81(19)
Br1 Rh1 C19 C17 -150.10(14)
C1 Rh1 C19 C20 -93.9(3)
C5 Rh1 C19 C20 -2.1(3)
C17 Rh1 C19 C20 -117.3(4)
C21 Rh1 C19 C20 123.9(4)
C25 Rh1 C19 C20 -156.2(3)
C23 Rh1 C19 C20 161.9(3)
Br1 Rh1 C19 C20 92.6(3)
C17 C19 C21 C23 -3.1(3)
C20 C19 C21 C23 171.1(3)
Rh1 C19 C21 C23 -62.4(2)
C17 C19 C21 C22 -179.5(3)
C20 C19 C21 C22 -5.4(5)
Rh1 C19 C21 C22 121.1(3)
C17 C19 C21 Rh1 59.3(2)
C20 C19 C21 Rh1 -126.5(3)
C1 Rh1 C21 C19 -101.2(3)
C5 Rh1 C21 C19 64.2(2)
C17 Rh1 C21 C19 -37.51(18)
C25 Rh1 C21 C19 -80.53(19)
C23 Rh1 C21 C19 -117.3(3)
Br1 Rh1 C21 C19 155.66(17)
C1 Rh1 C21 C23 16.2(4)
C5 Rh1 C21 C23 -178.44(17)
C17 Rh1 C21 C23 79.81(19)
C19 Rh1 C21 C23 117.3(3)
C25 Rh1 C21 C23 36.79(18)
Br1 Rh1 C21 C23 -87.02(17)
C1 Rh1 C21 C22 135.4(3)
C5 Rh1 C21 C22 -59.2(3)
C17 Rh1 C21 C22 -161.0(3)
C19 Rh1 C21 C22 -123.5(4)
C25 Rh1 C21 C22 156.0(3)
C23 Rh1 C21 C22 119.2(4)
Br1 Rh1 C21 C22 32.2(3)
C19 C21 C23 C25 0.6(4)
C22 C21 C23 C25 177.2(3)
Rh1 C21 C23 C25 -61.7(2)
C19 C21 C23 C24 -174.0(3)
C22 C21 C23 C24 2.7(5)
Rh1 C21 C23 C24 123.7(3)
C19 C21 C23 Rh1 62.3(2)
C22 C21 C23 Rh1 -121.0(3)
C1 Rh1 C23 C25 -54.8(2)
C5 Rh1 C23 C25 121.3(3)
C17 Rh1 C23 C25 37.38(19)
C19 Rh1 C23 C25 80.8(2)
C21 Rh1 C23 C25 118.0(3)
Br1 Rh1 C23 C25 -146.88(19)
C1 Rh1 C23 C21 -172.79(17)
C5 Rh1 C23 C21 3.3(4)
C17 Rh1 C23 C21 -80.6(2)
C19 Rh1 C23 C21 -37.17(18)
C25 Rh1 C23 C21 -118.0(3)
Br1 Rh1 C23 C21 95.16(17)
C1 Rh1 C23 C24 68.2(3)
C5 Rh1 C23 C24 -115.7(4)
C17 Rh1 C23 C24 160.4(4)
C19 Rh1 C23 C24 -156.2(4)
C21 Rh1 C23 C24 -119.0(4)
C25 Rh1 C23 C24 123.0(4)
Br1 Rh1 C23 C24 -23.9(3)
C21 C23 C25 C17 2.1(4)
C24 C23 C25 C17 176.5(3)
Rh1 C23 C25 C17 -59.1(2)
C21 C23 C25 C26 -173.9(3)
C24 C23 C25 C26 0.5(6)
Rh1 C23 C25 C26 124.9(4)
C21 C23 C25 Rh1 61.2(2)
C24 C23 C25 Rh1 -124.4(4)
C19 C17 C25 C23 -4.0(3)
C18 C17 C25 C23 -171.5(3)
Rh1 C17 C25 C23 60.9(2)
C19 C17 C25 C26 172.1(3)
C18 C17 C25 C26 4.7(5)
Rh1 C17 C25 C26 -122.9(3)
C19 C17 C25 Rh1 -64.9(2)
C18 C17 C25 Rh1 127.6(3)
C1 Rh1 C25 C23 134.4(2)
C5 Rh1 C25 C23 -136.2(2)
C17 Rh1 C25 C23 -118.7(3)
C19 Rh1 C25 C23 -79.6(2)
C21 Rh1 C25 C23 -37.6(2)
Br1 Rh1 C25 C23 40.1(2)
C1 Rh1 C25 C17 -106.89(19)
C5 Rh1 C25 C17 -17.5(3)
C19 Rh1 C25 C17 39.17(18)
C21 Rh1 C25 C17 81.1(2)
C23 Rh1 C25 C17 118.7(3)
Br1 Rh1 C25 C17 158.84(15)
C1 Rh1 C25 C26 11.3(3)
C5 Rh1 C25 C26 100.7(4)
C17 Rh1 C25 C26 118.2(4)
C19 Rh1 C25 C26 157.3(3)
C21 Rh1 C25 C26 -160.7(3)
C23 Rh1 C25 C26 -123.1(4)
Br1 Rh1 C25 C26 -83.0(3)
N2 C1 N1 C2 0.6(3)
Rh1 C1 N1 C2 -177.6(2)
N2 C1 N1 C15 -177.8(3)
Rh1 C1 N1 C15 4.1(5)
C3 C2 N1 C1 0.2(4)
Cl1 C2 N1 C1 179.2(2)
C3 C2 N1 C15 178.6(3)
Cl1 C2 N1 C15 -2.4(5)
C16 C15 N1 C1 -113.1(4)
C16 C15 N1 C2 68.7(5)
N1 C1 N2 C3 -1.2(3)
Rh1 C1 N2 C3 177.1(2)
N1 C1 N2 C4 179.1(3)
Rh1 C1 N2 C4 -2.5(4)
C2 C3 N2 C1 1.4(3)
Cl2 C3 N2 C1 -177.4(2)
C2 C3 N2 C4 -179.0(3)
Cl2 C3 N2 C4 2.3(4)
N3 C4 N2 C1 54.4(4)
N3 C4 N2 C3 -125.2(3)
N4 C5 N3 C7 1.5(3)
Rh1 C5 N3 C7 -170.3(2)
N4 C5 N3 C4 -179.0(3)
Rh1 C5 N3 C4 9.1(4)
C6 C7 N3 C5 -1.5(4)
Cl4 C7 N3 C5 178.1(2)
C6 C7 N3 C4 179.1(3)
Cl4 C7 N3 C4 -1.4(5)
N2 C4 N3 C5 -58.2(4)
N2 C4 N3 C7 121.2(3)
N3 C5 N4 C6 -1.0(3)
Rh1 C5 N4 C6 169.7(2)
N3 C5 N4 C8 176.4(3)
Rh1 C5 N4 C8 -13.0(5)
C7 C6 N4 C5 0.1(4)
Cl3 C6 N4 C5 -178.7(2)
C7 C6 N4 C8 -177.3(3)
Cl3 C6 N4 C8 3.9(4)
C9 C8 N4 C5 -97.9(4)
C9 C8 N4 C6 79.1(4)
